data_7111323
loop_
_publ_author_name
'Angurell, Inma'
'Mart&#xFFFD;nez-Ruiz, Isabel'
'Rossell, Oriol'
'Seco, Miquel'
'G&#xFFFD;mez-Sal, Pilar'
'Mart&#xFFFD;n, Avelino'

_publ_section_title
;
 Unprecedented eight-palladium(i) crown-cycle with metal?metal unsupported
 bonds
;
_journal_issue 15
_journal_name_full 'Chemical Communications'
_journal_page_first 1712
_journal_page_last 1713
_journal_paper_doi 10.1039/b405532b
_journal_year 2004
_chemical_compound_source 'synthesis as described'
_chemical_formula_moiety 'C52 H57 Cl9 N12 P4 Pd4'
_chemical_formula_sum 'C52.5 H56.5 Cl10 N12 P4 Pd4'
_chemical_formula_weight 1759.58
_chemical_name_systematic
;
?
;
_space_group_IT_number 15
_symmetry_cell_setting monoclinic
_symmetry_Int_Tables_number 15
_symmetry_space_group_name_Hall '-C 2yc'
_symmetry_space_group_name_H-M 'C 1 2/c 1'
_atom_sites_solution_hydrogens geom
_atom_sites_solution_primary direct
_atom_sites_solution_secondary difmap
_audit_conform_dict_location ftp://ftp.iucr.org/pub/cif_core.dic
_audit_conform_dict_name cif_core.dic
_audit_conform_dict_version 2.2
_audit_creation_date 2004-03-01T11:45:17-00:00
_audit_creation_method 'WinGX routine CIF_UPDATE'
_cell_angle_alpha 90
_cell_angle_beta 101.257(10)
_cell_angle_gamma 90
_cell_formula_units_Z 8
_cell_length_a 32.541(11)
_cell_length_b 17.474(4)
_cell_length_c 24.144(2)
_cell_measurement_reflns_used 377
_cell_measurement_temperature 293(2)
_cell_measurement_theta_max 22.938
_cell_measurement_theta_min 3.074
_cell_measurement_wavelength 0.71073
_cell_volume 13465(6)
_computing_cell_refinement 'Dirax/lsq (Duisenberg & Schreurs, 1989-2000)'
_computing_data_collection 'Collect (Nonius BV, 1997-2000)'
_computing_data_reduction 'EvalCCD (Duisenberg & Schreurs 1990-2000)'
_computing_molecular_graphics 'Ortep-3 for Windows (Farrugia, 1997)'
_computing_publication_material 'WinGX publication routines (Farrugia, 1999)'
_computing_structure_refinement 'SHELXL-97 (Sheldrick, 1997)'
_computing_structure_solution 'SHELXS-97 (Sheldrick, 1997)'
_diffrn_ambient_temperature 293(2)
_diffrn_detector 'CCD plate'
_diffrn_measured_fraction_theta_full 0.895
_diffrn_measured_fraction_theta_max 0.895
_diffrn_measurement_device '95mm CCD camera on \k-goniostat'
_diffrn_measurement_device_type KappaCCD
_diffrn_measurement_method 'CCD rotation images, thick slices'
_diffrn_orient_matrix_type X=UH
_diffrn_orient_matrix_UB_11 0.01
_diffrn_orient_matrix_UB_12 0
_diffrn_orient_matrix_UB_13 0
_diffrn_orient_matrix_UB_21 0
_diffrn_orient_matrix_UB_22 0.01
_diffrn_orient_matrix_UB_23 0
_diffrn_orient_matrix_UB_31 0
_diffrn_orient_matrix_UB_32 0
_diffrn_orient_matrix_UB_33 0.01
_diffrn_radiation_monochromator graphite
_diffrn_radiation_probe x-ray
_diffrn_radiation_type MoK\a
_diffrn_radiation_wavelength 0.71073
_diffrn_reflns_av_R_equivalents 0.1075
_diffrn_reflns_av_unetI/netI 0.0647
_diffrn_reflns_limit_h_max 41
_diffrn_reflns_limit_h_min -42
_diffrn_reflns_limit_k_max 22
_diffrn_reflns_limit_k_min -22
_diffrn_reflns_limit_l_max 31
_diffrn_reflns_limit_l_min -31
_diffrn_reflns_number 71813
_diffrn_reflns_theta_full 27.51
_diffrn_reflns_theta_max 27.51
_diffrn_reflns_theta_min 3.01
_diffrn_source 'Enraf Nonius FR590'
_exptl_absorpt_coefficient_mu 1.588
_exptl_absorpt_correction_T_max 0.5039
_exptl_absorpt_correction_T_min 0.4491
_exptl_absorpt_correction_type analytical
_exptl_absorpt_process_details
;
(see. N.W. Alcock (1970). Cryst. Computing, p271)
;
_exptl_crystal_colour red
_exptl_crystal_density_diffrn 1.736
_exptl_crystal_density_method 'not measured'
_exptl_crystal_description prism
_exptl_crystal_F_000 6956
_exptl_crystal_size_max 0.6
_exptl_crystal_size_mid 0.57
_exptl_crystal_size_min 0.5
_refine_diff_density_max 1.511
_refine_diff_density_min -1.617
_refine_diff_density_rms 0.188
_refine_ls_extinction_method none
_refine_ls_goodness_of_fit_ref 1.071
_refine_ls_hydrogen_treatment mixed
_refine_ls_matrix_type full
_refine_ls_number_parameters 735
_refine_ls_number_reflns 13853
_refine_ls_number_restraints 0
_refine_ls_restrained_S_all 1.071
_refine_ls_R_factor_all 0.083
_refine_ls_R_factor_gt 0.0504
_refine_ls_shift/su_max 0.094
_refine_ls_shift/su_mean 0.002
_refine_ls_structure_factor_coef Fsqd
_refine_ls_weighting_details 'calc w=1/[\s^2^(Fo^2^)+(0.0481P)^2^+213.8975P] where P=(Fo^2^+2Fc^2^)/3'
_refine_ls_weighting_scheme calc
_refine_ls_wR_factor_gt 0.1191
_refine_ls_wR_factor_ref 0.1408
_reflns_number_gt 10142
_reflns_number_total 13853
_reflns_threshold_expression >2sigma(I)
_cod_data_source_file b405532bsup1.cif
_cod_data_source_block miquel2
_cod_original_formula_sum 'C52.50 H56.50 Cl10 N12 P4 Pd4'
_cod_database_code 7111323
_exptl_absorpt_correction_t_ave 0.4422

loop_
_symmetry_equiv_pos_as_xyz
'x, y, z'
'-x, y, -z+1/2'
'x+1/2, y+1/2, z'
'-x+1/2, y+1/2, -z+1/2'
'-x, -y, -z'
'x, -y, z-1/2'
'-x+1/2, -y+1/2, -z'
'x+1/2, -y+1/2, z-1/2'

loop_
_atom_site_label
_atom_site_type_symbol
_atom_site_fract_x
_atom_site_fract_y
_atom_site_fract_z
_atom_site_U_iso_or_equiv
_atom_site_adp_type
_atom_site_occupancy
_atom_site_symmetry_multiplicity
_atom_site_calc_flag
_atom_site_refinement_flags
Pd1 Pd 0.613630(13) 0.20502(2) 0.313049(17) 0.01064(11) Uani 1 1 d .
Pd2 Pd 0.585318(13) 0.22542(3) 0.171700(17) 0.01186(11) Uani 1 1 d .
Pd3 Pd 0.475480(13) 0.30048(2) 0.382385(18) 0.01155(11) Uani 1 1 d .
Pd4 Pd 0.579972(13) 0.27866(2) 0.382805(18) 0.01096(11) Uani 1 1 d .
Cl1 Cl 0.63823(5) 0.14905(9) 0.23304(6) 0.0192(3) Uani 1 1 d .
Cl2 Cl 0.58464(5) 0.30646(8) 0.25101(6) 0.0161(3) Uani 1 1 d .
Cl3 Cl 0.51931(4) 0.20004(8) 0.35945(6) 0.0162(3) Uani 1 1 d .
Cl4 Cl 0.53897(4) 0.36381(9) 0.43073(6) 0.0177(3) Uani 1 1 d .
P1 P 0.62843(5) 0.10905(9) 0.37132(6) 0.0132(3) Uani 1 1 d .
P2 P 0.58159(5) 0.15137(9) 0.09833(6) 0.0136(3) Uani 1 1 d .
P3 P 0.43255(5) 0.39249(9) 0.39258(6) 0.0130(3) Uani 1 1 d .
P4 P 0.63772(5) 0.34588(9) 0.39991(6) 0.0136(3) Uani 1 1 d .
N11 N 0.64725(16) 0.1154(3) 0.4423(2) 0.0192(11) Uani 1 1 d .
N12 N 0.66333(15) 0.0451(3) 0.3538(2) 0.0163(11) Uani 1 1 d .
N13 N 0.58674(15) 0.0514(3) 0.3698(2) 0.0153(10) Uani 1 1 d .
N21 N 0.58202(15) 0.0585(3) 0.1180(2) 0.0164(11) Uani 1 1 d .
N22 N 0.62349(15) 0.1564(3) 0.0662(2) 0.0175(11) Uani 1 1 d .
N23 N 0.54240(15) 0.1511(3) 0.0400(2) 0.0185(11) Uani 1 1 d .
N31 N 0.38183(14) 0.3984(3) 0.3580(2) 0.0137(10) Uani 1 1 d .
N32 N 0.42597(15) 0.4084(3) 0.4590(2) 0.0160(10) Uani 1 1 d .
N33 N 0.45088(15) 0.4783(3) 0.3741(2) 0.0166(11) Uani 1 1 d .
N41 N 0.65246(15) 0.3722(3) 0.4686(2) 0.0179(11) Uani 1 1 d .
N42 N 0.63372(15) 0.4275(3) 0.3620(2) 0.0170(11) Uani 1 1 d .
N43 N 0.68510(15) 0.3149(3) 0.3888(2) 0.0167(11) Uani 1 1 d .
C112 C 0.6853(2) 0.0856(4) 0.4715(3) 0.0269(15) Uani 1 1 d .
H112 H 0.7038 0.0554 0.4561 0.032 Uiso 1 1 calc R
C113 C 0.6905(2) 0.1081(4) 0.5257(3) 0.0309(16) Uani 1 1 d .
H113 H 0.7133 0.0964 0.5541 0.037 Uiso 1 1 calc R
C114 C 0.6558(3) 0.1524(4) 0.5320(3) 0.0327(17) Uani 1 1 d .
H114 H 0.6514 0.1747 0.5653 0.039 Uiso 1 1 calc R
C115 C 0.6297(2) 0.1571(4) 0.4806(3) 0.0295(16) Uani 1 1 d .
H115 H 0.6045 0.1838 0.4726 0.035 Uiso 1 1 calc R
C122 C 0.70098(19) 0.0642(4) 0.3389(3) 0.0202(13) Uani 1 1 d .
H122 H 0.7093 0.1132 0.3308 0.024 Uiso 1 1 calc R
C123 C 0.7236(2) -0.0009(4) 0.3381(3) 0.0268(16) Uani 1 1 d .
H123 H 0.7503 -0.0044 0.3298 0.032 Uiso 1 1 calc R
C124 C 0.6992(2) -0.0626(4) 0.3522(3) 0.0334(17) Uani 1 1 d .
H124 H 0.707 -0.1138 0.3544 0.04 Uiso 1 1 calc R
C125 C 0.6627(2) -0.0340(4) 0.3620(3) 0.0277(15) Uani 1 1 d .
H125 H 0.6411 -0.062 0.3723 0.033 Uiso 1 1 calc R
C132 C 0.5766(2) 0.0057(4) 0.4125(3) 0.0221(14) Uani 1 1 d .
H132 H 0.5891 0.0079 0.4506 0.027 Uiso 1 1 calc R
C133 C 0.5455(2) -0.0422(4) 0.3891(3) 0.0257(15) Uani 1 1 d .
H133 H 0.5328 -0.0787 0.4081 0.031 Uiso 1 1 calc R
C134 C 0.5358(2) -0.0269(4) 0.3302(3) 0.0286(16) Uani 1 1 d .
H134 H 0.5155 -0.0518 0.3037 0.034 Uiso 1 1 calc R
C135 C 0.5610(2) 0.0301(4) 0.3193(3) 0.0221(14) Uani 1 1 d .
H135 H 0.5611 0.0515 0.2841 0.027 Uiso 1 1 calc R
C212 C 0.5623(2) 0.0310(4) 0.1604(3) 0.0264(15) Uani 1 1 d .
H212 H 0.5448 0.0589 0.1791 0.032 Uiso 1 1 calc R
C213 C 0.5731(2) -0.0437(4) 0.1697(3) 0.0311(17) Uani 1 1 d .
H213 H 0.5641 -0.076 0.1956 0.037 Uiso 1 1 calc R
C214 C 0.6002(2) -0.0636(4) 0.1333(3) 0.0308(16) Uani 1 1 d .
H214 H 0.6125 -0.1114 0.1312 0.037 Uiso 1 1 calc R
C215 C 0.6056(2) -0.0016(4) 0.1020(3) 0.0228(14) Uani 1 1 d .
H215 H 0.6221 0.0006 0.0746 0.027 Uiso 1 1 calc R
C222 C 0.6645(2) 0.1627(4) 0.0973(3) 0.0251(15) Uani 1 1 d .
H222 H 0.6722 0.1769 0.135 0.03 Uiso 1 1 calc R
C223 C 0.6909(2) 0.1441(5) 0.0621(3) 0.0333(17) Uani 1 1 d .
H223 H 0.72 0.1436 0.0717 0.04 Uiso 1 1 calc R
C224 C 0.6664(2) 0.1255(5) 0.0082(3) 0.0350(18) Uani 1 1 d .
H224 H 0.6766 0.1105 -0.0236 0.042 Uiso 1 1 calc R
C225 C 0.6259(2) 0.1335(4) 0.0116(3) 0.0234(14) Uani 1 1 d .
H225 H 0.6031 0.1251 -0.0176 0.028 Uiso 1 1 calc R
C232 C 0.5329(2) 0.2132(4) 0.0037(3) 0.0242(14) Uani 1 1 d .
H232 H 0.5494 0.2565 0.003 0.029 Uiso 1 1 calc R
C233 C 0.4953(2) 0.1998(4) -0.0305(3) 0.0298(16) Uani 1 1 d .
H233 H 0.4818 0.2311 -0.0596 0.036 Uiso 1 1 calc R
C234 C 0.4802(2) 0.1283(5) -0.0133(3) 0.0306(17) Uani 1 1 d .
H234 H 0.4547 0.1055 -0.0288 0.037 Uiso 1 1 calc R
C235 C 0.5094(2) 0.0996(4) 0.0292(3) 0.0240(14) Uani 1 1 d .
H235 H 0.5076 0.0535 0.0478 0.029 Uiso 1 1 calc R
C312 C 0.35066(18) 0.3461(4) 0.3640(3) 0.0197(13) Uani 1 1 d .
H312 H 0.3535 0.306 0.3898 0.024 Uiso 1 1 calc R
C313 C 0.3156(2) 0.3634(4) 0.3261(3) 0.0249(15) Uani 1 1 d .
H313 H 0.2899 0.3383 0.3215 0.03 Uiso 1 1 calc R
C314 C 0.3255(2) 0.4279(4) 0.2943(3) 0.0279(16) Uani 1 1 d .
H314 H 0.3072 0.4519 0.2651 0.033 Uiso 1 1 calc R
C315 C 0.36562(19) 0.4477(4) 0.3140(2) 0.0185(13) Uani 1 1 d .
H315 H 0.38 0.4874 0.3004 0.022 Uiso 1 1 calc R
C323 C 0.4007(2) 0.4498(4) 0.5332(3) 0.0303(16) Uani 1 1 d .
H323 H 0.3828 0.4683 0.5557 0.036 Uiso 1 1 calc R
C324 C 0.4438(2) 0.4306(4) 0.5519(3) 0.0252(15) Uani 1 1 d .
H324 H 0.4589 0.4343 0.5887 0.03 Uiso 1 1 calc R
C325 C 0.45864(19) 0.4064(4) 0.5068(2) 0.0191(13) Uani 1 1 d .
H325 H 0.486 0.3908 0.5071 0.023 Uiso 1 1 calc R
C332 C 0.4419(2) 0.5498(4) 0.3938(3) 0.0245(15) Uani 1 1 d .
H332 H 0.4288 0.5594 0.424 0.029 Uiso 1 1 calc R
C333 C 0.4557(2) 0.6030(4) 0.3612(3) 0.0313(17) Uani 1 1 d .
H333 H 0.4537 0.6557 0.3651 0.038 Uiso 1 1 calc R
C334 C 0.4737(2) 0.5644(4) 0.3200(3) 0.0300(17) Uani 1 1 d .
H334 H 0.4857 0.5874 0.2922 0.036 Uiso 1 1 calc R
C335 C 0.47034(19) 0.4881(4) 0.3284(3) 0.0208(14) Uani 1 1 d .
H335 H 0.4794 0.4493 0.3073 0.025 Uiso 1 1 calc R
C412 C 0.68693(19) 0.4185(4) 0.4916(3) 0.0260(15) Uani 1 1 d .
H412 H 0.7054 0.441 0.4715 0.031 Uiso 1 1 calc R
C413 C 0.6888(2) 0.4250(4) 0.5478(3) 0.0304(17) Uani 1 1 d .
H413 H 0.7085 0.4531 0.5728 0.037 Uiso 1 1 calc R
C414 C 0.6553(2) 0.3811(4) 0.5619(3) 0.0292(16) Uani 1 1 d .
H414 H 0.6494 0.3748 0.5978 0.035 Uiso 1 1 calc R
C415 C 0.6338(2) 0.3505(4) 0.5133(3) 0.0224(14) Uani 1 1 d .
H415 H 0.6101 0.3197 0.5103 0.027 Uiso 1 1 calc R
C422 C 0.59569(19) 0.4613(3) 0.3375(2) 0.0172(13) Uani 1 1 d .
H422 H 0.5693 0.4396 0.3355 0.021 Uiso 1 1 calc R
C423 C 0.6035(2) 0.5310(4) 0.3172(3) 0.0241(14) Uani 1 1 d .
H423 H 0.5835 0.5654 0.2991 0.029 Uiso 1 1 calc R
C424 C 0.6473(2) 0.5423(4) 0.3283(3) 0.0269(15) Uani 1 1 d .
H424 H 0.6612 0.5853 0.3185 0.032 Uiso 1 1 calc R
C425 C 0.6657(2) 0.4798(4) 0.3557(3) 0.0237(14) Uani 1 1 d .
H425 H 0.6943 0.4726 0.3682 0.028 Uiso 1 1 calc R
C432 C 0.71269(19) 0.2698(4) 0.4273(3) 0.0238(14) Uani 1 1 d .
H432 H 0.712 0.2625 0.4652 0.029 Uiso 1 1 calc R
C433 C 0.7408(2) 0.2387(4) 0.3984(3) 0.0296(16) Uani 1 1 d .
H433 H 0.7632 0.2072 0.4137 0.035 Uiso 1 1 calc R
C434 C 0.7302(2) 0.2624(4) 0.3411(3) 0.0246(15) Uani 1 1 d .
H434 H 0.7444 0.2494 0.3126 0.029 Uiso 1 1 calc R
C435 C 0.69542(19) 0.3075(4) 0.3354(3) 0.0200(13) Uani 1 1 d .
H435 H 0.6811 0.3294 0.3021 0.024 Uiso 1 1 calc R
C322 C 0.39042(19) 0.4365(4) 0.4770(3) 0.0211(14) Uani 1 1 d .
H322 H 0.3643 0.4446 0.4542 0.025 Uiso 1 1 calc R
C001 C 0.4210(5) 0.7545(10) 0.1421(7) 0.041(4) Uiso 0.5 1 d P
H00A H 0.4228 0.7479 0.1032 0.062 Uiso 0.5 1 calc PR
H00B H 0.4074 0.8022 0.1466 0.062 Uiso 0.5 1 calc PR
H00C H 0.405 0.7132 0.1536 0.062 Uiso 0.5 1 calc PR
C002 C 0.4588(7) 0.7547(15) 0.1734(10) 0.075(6) Uiso 0.5 1 d P
H00D H 0.4733 0.7936 0.156 0.09 Uiso 0.5 1 calc PR
H00E H 0.4705 0.7064 0.1641 0.09 Uiso 0.5 1 calc PR
C003 C 0.4752(7) 0.7632(13) 0.2308(9) 0.069(6) Uiso 0.5 1 d P
H00F H 0.461 0.7241 0.2486 0.083 Uiso 0.5 1 calc PR
H00G H 0.4636 0.8115 0.2405 0.083 Uiso 0.5 1 calc PR
C80 C 0.1853(5) 0.1829(8) 0.4716(7) 0.121(6) Uani 1 1 d .
H80A H 0.1786 0.2247 0.4948 0.145 Uiso 1 1 calc R
H80B H 0.1597 0.1537 0.4595 0.145 Uiso 1 1 calc R
C81 C 0.2045(2) 0.5179(4) 0.1935(3) 0.0307(16) Uani 1 1 d .
H81A H 0.1847 0.5333 0.1599 0.037 Uiso 1 1 calc R
H81B H 0.1897 0.5167 0.2248 0.037 Uiso 1 1 calc R
Cl5 Cl 0.22056(9) 0.12478(19) 0.51359(13) 0.0773(8) Uani 1 1 d .
Cl6 Cl 0.19884(10) 0.22166(17) 0.41282(13) 0.0753(8) Uani 1 1 d .
Cl7 Cl 0.22385(6) 0.42541(11) 0.18331(8) 0.0371(4) Uani 1 1 d .
Cl8 Cl 0.24563(5) 0.58536(12) 0.20786(8) 0.0377(4) Uani 1 1 d .
Cl9 Cl 0.29699(17) 0.7498(3) 0.2252(2) 0.1004(15) Uiso 0.7 1 d P
Cl10 Cl 0.3752(2) 0.7372(4) 0.3008(3) 0.130(2) Uiso 0.7 1 d P
Cl11 Cl 0.3994(9) 0.7509(17) 0.2367(12) 0.228(11) Uiso 0.3 1 d P
Cl12 Cl 0.3299(10) 0.7126(17) 0.2902(13) 0.232(12) Uiso 0.3 1 d P
C83 C 0.3500(6) 0.7929(11) 0.2529(8) 0.131(6) Uiso 1 1 d .

loop_
_atom_site_aniso_label
_atom_site_aniso_U_11
_atom_site_aniso_U_22
_atom_site_aniso_U_33
_atom_site_aniso_U_23
_atom_site_aniso_U_13
_atom_site_aniso_U_12
Pd1 0.0106(2) 0.0085(2) 0.0133(2) 0.00089(16) 0.00330(16) 0.00180(17)
Pd2 0.0116(2) 0.0106(2) 0.0134(2) -0.00018(17) 0.00246(16) 0.00276(17)
Pd3 0.0092(2) 0.0096(2) 0.0161(2) -0.00258(17) 0.00333(16) -0.00077(17)
Pd4 0.0086(2) 0.0101(2) 0.0144(2) -0.00120(16) 0.00280(16) -0.00013(17)
Cl1 0.0205(7) 0.0202(8) 0.0171(7) 0.0003(6) 0.0041(6) 0.0117(6)
Cl2 0.0228(7) 0.0106(7) 0.0148(6) 0.0006(5) 0.0035(5) 0.0061(6)
Cl3 0.0115(7) 0.0116(7) 0.0269(7) -0.0048(6) 0.0070(6) -0.0005(6)
Cl4 0.0118(7) 0.0171(8) 0.0248(7) -0.0089(6) 0.0047(5) -0.0029(6)
P1 0.0131(7) 0.0122(8) 0.0148(7) 0.0017(6) 0.0040(6) 0.0009(6)
P2 0.0133(7) 0.0117(8) 0.0156(7) -0.0021(6) 0.0023(6) 0.0021(6)
P3 0.0116(7) 0.0124(8) 0.0149(7) -0.0008(6) 0.0027(5) 0.0011(6)
P4 0.0090(7) 0.0123(8) 0.0193(7) -0.0020(6) 0.0021(6) -0.0006(6)
N11 0.023(3) 0.017(3) 0.017(2) 0.004(2) 0.001(2) 0.000(2)
N12 0.015(3) 0.013(3) 0.021(3) 0.002(2) 0.002(2) 0.005(2)
N13 0.014(2) 0.010(3) 0.023(3) 0.001(2) 0.004(2) -0.001(2)
N21 0.016(3) 0.011(3) 0.021(3) 0.000(2) 0.002(2) 0.003(2)
N22 0.015(3) 0.018(3) 0.020(3) -0.005(2) 0.006(2) 0.001(2)
N23 0.016(3) 0.018(3) 0.020(3) -0.005(2) 0.001(2) -0.002(2)
N31 0.013(2) 0.012(3) 0.017(2) -0.002(2) 0.0049(19) 0.001(2)
N32 0.016(3) 0.013(3) 0.018(2) -0.001(2) 0.002(2) -0.001(2)
N33 0.014(2) 0.014(3) 0.022(3) -0.003(2) 0.002(2) -0.002(2)
N41 0.013(2) 0.018(3) 0.021(3) -0.007(2) 0.000(2) -0.002(2)
N42 0.013(2) 0.014(3) 0.024(3) -0.001(2) 0.004(2) 0.000(2)
N43 0.009(2) 0.013(3) 0.027(3) -0.004(2) 0.002(2) -0.001(2)
C112 0.018(3) 0.033(4) 0.028(3) 0.002(3) -0.001(3) 0.003(3)
C113 0.025(4) 0.041(5) 0.026(4) 0.004(3) 0.003(3) -0.002(3)
C114 0.059(5) 0.022(4) 0.016(3) 0.001(3) 0.004(3) -0.005(4)
C115 0.042(4) 0.024(4) 0.027(4) 0.004(3) 0.016(3) 0.009(3)
C122 0.014(3) 0.020(3) 0.026(3) -0.001(3) 0.003(2) 0.002(3)
C123 0.016(3) 0.039(4) 0.026(3) 0.001(3) 0.006(3) 0.012(3)
C124 0.041(4) 0.019(4) 0.044(4) 0.003(3) 0.017(4) 0.013(3)
C125 0.032(4) 0.014(3) 0.039(4) 0.005(3) 0.013(3) 0.006(3)
C132 0.022(3) 0.019(3) 0.028(3) 0.007(3) 0.011(3) -0.001(3)
C133 0.021(3) 0.016(3) 0.042(4) 0.005(3) 0.012(3) -0.006(3)
C134 0.023(4) 0.025(4) 0.036(4) -0.003(3) 0.001(3) -0.011(3)
C135 0.023(3) 0.021(4) 0.020(3) 0.002(3) 0.001(3) -0.005(3)
C212 0.024(3) 0.022(4) 0.034(4) 0.002(3) 0.009(3) 0.002(3)
C213 0.028(4) 0.024(4) 0.039(4) 0.015(3) 0.002(3) 0.004(3)
C214 0.028(4) 0.022(4) 0.041(4) 0.002(3) 0.003(3) 0.011(3)
C215 0.021(3) 0.022(4) 0.025(3) -0.004(3) 0.002(3) 0.003(3)
C222 0.022(3) 0.026(4) 0.028(3) -0.006(3) 0.005(3) -0.002(3)
C223 0.022(4) 0.048(5) 0.032(4) -0.008(3) 0.012(3) -0.001(3)
C224 0.032(4) 0.042(5) 0.035(4) -0.014(3) 0.017(3) 0.001(4)
C225 0.027(4) 0.025(4) 0.019(3) -0.008(3) 0.005(3) -0.004(3)
C232 0.026(4) 0.018(3) 0.026(3) 0.001(3) -0.001(3) 0.001(3)
C233 0.032(4) 0.033(4) 0.022(3) -0.007(3) -0.002(3) 0.009(3)
C234 0.015(3) 0.044(5) 0.030(4) -0.006(3) -0.003(3) 0.002(3)
C235 0.021(3) 0.021(4) 0.031(4) -0.009(3) 0.009(3) -0.004(3)
C312 0.013(3) 0.017(3) 0.028(3) -0.002(3) 0.003(2) 0.002(3)
C313 0.018(3) 0.026(4) 0.033(4) -0.004(3) 0.010(3) 0.002(3)
C314 0.022(3) 0.034(4) 0.025(3) -0.005(3) -0.002(3) 0.010(3)
C315 0.017(3) 0.019(3) 0.020(3) 0.003(3) 0.004(2) 0.006(3)
C323 0.029(4) 0.039(4) 0.025(3) -0.012(3) 0.012(3) 0.008(3)
C324 0.028(4) 0.025(4) 0.022(3) -0.010(3) 0.002(3) 0.003(3)
C325 0.017(3) 0.017(3) 0.021(3) -0.002(3) 0.001(2) 0.004(3)
C332 0.020(3) 0.016(3) 0.037(4) -0.005(3) 0.002(3) 0.000(3)
C333 0.028(4) 0.017(4) 0.043(4) 0.000(3) -0.009(3) -0.003(3)
C334 0.029(4) 0.030(4) 0.030(4) 0.015(3) 0.004(3) -0.012(3)
C335 0.017(3) 0.026(4) 0.018(3) 0.000(3) 0.001(2) -0.005(3)
C412 0.013(3) 0.024(4) 0.038(4) -0.013(3) -0.002(3) -0.002(3)
C413 0.019(3) 0.029(4) 0.035(4) -0.020(3) -0.014(3) 0.009(3)
C414 0.033(4) 0.026(4) 0.025(3) -0.005(3) -0.003(3) 0.009(3)
C415 0.026(3) 0.015(3) 0.025(3) 0.001(3) 0.002(3) 0.004(3)
C422 0.012(3) 0.016(3) 0.022(3) -0.003(2) 0.001(2) 0.004(3)
C423 0.029(4) 0.018(4) 0.025(3) 0.000(3) 0.005(3) 0.006(3)
C424 0.029(4) 0.015(3) 0.039(4) 0.006(3) 0.013(3) 0.000(3)
C425 0.019(3) 0.017(3) 0.037(4) -0.002(3) 0.008(3) -0.005(3)
C432 0.013(3) 0.021(4) 0.034(4) 0.002(3) -0.001(3) 0.005(3)
C433 0.012(3) 0.019(4) 0.054(5) -0.002(3) -0.002(3) 0.008(3)
C434 0.016(3) 0.018(3) 0.043(4) -0.002(3) 0.014(3) -0.003(3)
C435 0.019(3) 0.013(3) 0.030(3) 0.000(3) 0.008(3) -0.005(3)
C322 0.014(3) 0.031(4) 0.019(3) -0.003(3) 0.004(2) 0.004(3)
C80 0.106(11) 0.089(10) 0.198(17) 0.072(11) 0.103(12) 0.043(9)
C81 0.016(3) 0.033(4) 0.039(4) -0.004(3) -0.003(3) 0.010(3)
Cl5 0.0622(16) 0.085(2) 0.093(2) 0.0144(17) 0.0359(15) -0.0111(15)
Cl6 0.0780(19) 0.0659(18) 0.0806(19) -0.0023(14) 0.0121(15) 0.0090(15)
Cl7 0.0374(10) 0.0337(10) 0.0369(10) -0.0100(8) -0.0009(8) 0.0177(9)
Cl8 0.0241(9) 0.0395(11) 0.0479(11) 0.0017(9) 0.0028(8) 0.0027(8)

loop_
_atom_type_symbol
_atom_type_description
_atom_type_scat_dispersion_real
_atom_type_scat_dispersion_imag
_atom_type_scat_source
C C 0.0033 0.0016 'International Tables Vol C Tables 4.2.6.8 and 6.1.1.4'
H H 0 0 'International Tables Vol C Tables 4.2.6.8 and 6.1.1.4'
Cl Cl 0.1484 0.1585 'International Tables Vol C Tables 4.2.6.8 and 6.1.1.4'
N N 0.0061 0.0033 'International Tables Vol C Tables 4.2.6.8 and 6.1.1.4'
P P 0.1023 0.0942 'International Tables Vol C Tables 4.2.6.8 and 6.1.1.4'
Pd Pd -0.9988 1.0072 'International Tables Vol C Tables 4.2.6.8 and 6.1.1.4'

loop_
_exptl_crystal_face_index_h
_exptl_crystal_face_index_k
_exptl_crystal_face_index_l
_exptl_crystal_face_perp_dist
11 -1 0 0.281
-10 1 2 0.278
-3 1 5 0.402
2 3 3 0.349
-3 -5 -4 0.358
-1 -4 3 0.357
0 1 -2 0.453
1 -3 13 0.559
-1 -1 -3 0.473
3 -1 0 0.243
-4 1 1 0.314
-7 7 8 0.268
5 -7 -1 0.288
4 -4 -5 0.449

loop_
_geom_angle_atom_site_label_1
_geom_angle_atom_site_label_2
_geom_angle_atom_site_label_3
_geom_angle
_geom_angle_site_symmetry_3
P1 Pd1 Cl2 169.65(6) .
P1 Pd1 Cl1 97.90(6) .
Cl2 Pd1 Cl1 87.22(5) .
P1 Pd1 Pd4 91.80(4) .
Cl2 Pd1 Pd4 82.59(4) .
Cl1 Pd1 Pd4 169.52(4) .
P2 Pd2 Cl2 176.35(6) .
P2 Pd2 Cl1 95.13(5) .
Cl2 Pd2 Cl1 87.33(5) .
P2 Pd2 Pd3 88.53(4) 2_655
Cl2 Pd2 Pd3 88.71(4) 2_655
Cl1 Pd2 Pd3 172.37(4) 2_655
P3 Pd3 Cl3 173.21(6) .
P3 Pd3 Cl4 96.52(6) .
Cl3 Pd3 Cl4 87.47(5) .
P3 Pd3 Pd2 89.24(5) 2_655
Cl3 Pd3 Pd2 86.64(4) 2_655
Cl4 Pd3 Pd2 174.02(4) 2_655
P4 Pd4 Cl3 175.80(6) .
P4 Pd4 Cl4 96.45(6) .
Cl3 Pd4 Cl4 87.67(5) .
P4 Pd4 Pd1 86.06(5) .
Cl3 Pd4 Pd1 89.74(4) .
Cl4 Pd4 Pd1 166.98(4) .
Pd1 Cl1 Pd2 87.68(5) .
Pd2 Cl2 Pd1 89.91(5) .
Pd4 Cl3 Pd3 91.49(5) .
Pd3 Cl4 Pd4 89.24(5) .
N13 P1 N12 100.1(3) .
N13 P1 N11 101.0(3) .
N12 P1 N11 99.5(2) .
N13 P1 Pd1 111.72(18) .
N12 P1 Pd1 114.73(18) .
N11 P1 Pd1 126.04(19) .
N21 P2 N22 102.4(3) .
N21 P2 N23 101.1(3) .
N22 P2 N23 99.2(2) .
N21 P2 Pd2 110.26(18) .
N22 P2 Pd2 114.76(18) .
N23 P2 Pd2 125.94(19) .
N32 P3 N31 99.6(2) .
N32 P3 N33 102.7(2) .
N31 P3 N33 100.0(2) .
N32 P3 Pd3 115.73(19) .
N31 P3 Pd3 124.91(18) .
N33 P3 Pd3 110.82(18) .
N42 P4 N41 106.2(3) .
N42 P4 N43 99.2(3) .
N41 P4 N43 98.5(2) .
N42 P4 Pd4 112.31(18) .
N41 P4 Pd4 113.48(19) .
N43 P4 Pd4 124.79(19) .
C115 N11 C112 107.4(5) .
C115 N11 P1 126.2(5) .
C112 N11 P1 126.1(5) .
C122 N12 C125 108.2(5) .
C122 N12 P1 125.0(4) .
C125 N12 P1 125.9(4) .
C135 N13 C132 107.9(5) .
C135 N13 P1 121.6(4) .
C132 N13 P1 129.2(4) .
C212 N21 C215 107.4(5) .
C212 N21 P2 123.8(4) .
C215 N21 P2 128.2(4) .
C225 N22 C222 107.9(5) .
C225 N22 P2 127.9(4) .
C222 N22 P2 121.6(4) .
C235 N23 C232 108.5(5) .
C235 N23 P2 125.7(5) .
C232 N23 P2 123.9(4) .
C315 N31 C312 108.1(5) .
C315 N31 P3 126.9(4) .
C312 N31 P3 124.4(4) .
C322 N32 C325 107.0(5) .
C322 N32 P3 128.3(4) .
C325 N32 P3 124.1(4) .
C335 N33 C332 108.8(5) .
C335 N33 P3 123.6(4) .
C332 N33 P3 126.5(4) .
C415 N41 C412 106.6(5) .
C415 N41 P4 127.0(4) .
C412 N41 P4 126.4(5) .
C422 N42 C425 106.9(5) .
C422 N42 P4 123.8(4) .
C425 N42 P4 128.6(4) .
C435 N43 C432 108.7(5) .
C435 N43 P4 124.2(4) .
C432 N43 P4 123.8(4) .
C113 C112 N11 108.1(6) .
C112 C113 C114 108.5(6) .
C115 C114 C113 107.9(6) .
C114 C115 N11 108.1(6) .
C123 C122 N12 108.2(6) .
C122 C123 C124 107.6(6) .
C125 C124 C123 108.2(6) .
C124 C125 N12 107.8(6) .
C133 C132 N13 108.1(6) .
C132 C133 C134 107.9(6) .
C135 C134 C133 107.9(6) .
C134 C135 N13 108.2(6) .
C213 C212 N21 108.1(6) .
C212 C213 C214 108.0(6) .
C215 C214 C213 108.5(6) .
C214 C215 N21 108.0(6) .
C223 C222 N22 107.4(6) .
C222 C223 C224 108.4(6) .
C225 C224 C223 107.4(6) .
C224 C225 N22 109.0(6) .
C233 C232 N23 108.2(6) .
C232 C233 C234 107.1(6) .
C235 C234 C233 108.4(6) .
C234 C235 N23 107.8(6) .
C313 C312 N31 108.6(6) .
C312 C313 C314 106.9(6) .
C315 C314 C313 108.5(6) .
C314 C315 N31 107.9(6) .
C322 C323 C324 108.3(6) .
C325 C324 C323 107.7(6) .
C324 C325 N32 108.8(5) .
C333 C332 N33 107.7(6) .
C332 C333 C334 108.2(6) .
C335 C334 C333 107.7(6) .
C334 C335 N33 107.6(6) .
C413 C412 N41 108.8(6) .
C412 C413 C414 107.9(6) .
C415 C414 C413 107.2(6) .
C414 C415 N41 109.5(6) .
C423 C422 N42 108.6(6) .
C422 C423 C424 108.2(6) .
C425 C424 C423 108.2(6) .
C424 C425 N42 108.0(6) .
C433 C432 N43 106.9(6) .
C432 C433 C434 108.8(6) .
C435 C434 C433 107.8(6) .
C434 C435 N43 107.7(6) .
C323 C322 N32 108.2(6) .
C001 C002 C003 135(2) .
C002 C003 C003 133(2) 2_655
Cl5 C80 Cl6 118.4(7) .
Cl8 C81 Cl7 111.0(4) .
Cl12 Cl9 C83 59.7(11) .
Cl12 Cl10 C83 72.9(13) .
Cl12 Cl10 Cl11 116.6(15) .
C83 Cl10 Cl11 64.5(11) .
C83 Cl11 Cl10 50.6(10) .
Cl10 Cl12 C83 56.1(12) .
Cl10 Cl12 Cl9 115.7(18) .
C83 Cl12 Cl9 61.4(11) .
Cl10 C83 Cl12 51.1(11) .
Cl10 C83 Cl11 64.9(11) .
Cl12 C83 Cl11 101.7(16) .
Cl10 C83 Cl9 108.4(11) .
Cl12 C83 Cl9 58.9(11) .
Cl11 C83 Cl9 122.1(14) .

loop_
_geom_bond_atom_site_label_1
_geom_bond_atom_site_label_2
_geom_bond_distance
_geom_bond_site_symmetry_2
Pd1 P1 2.1815(16) .
Pd1 Cl2 2.3925(15) .
Pd1 Cl1 2.4357(15) .
Pd1 Pd4 2.5322(7) .
Pd2 P2 2.1778(15) .
Pd2 Cl2 2.3853(14) .
Pd2 Cl1 2.4379(15) .
Pd2 Pd3 2.5162(8) 2_655
Pd3 P3 2.1752(16) .
Pd3 Cl3 2.3937(15) .
Pd3 Cl4 2.4320(15) .
Pd3 Pd2 2.5162(8) 2_655
Pd4 P4 2.1860(16) .
Pd4 Cl3 2.3806(15) .
Pd4 Cl4 2.4363(15) .
P1 N13 1.684(5) .
P1 N12 1.704(5) .
P1 N11 1.707(5) .
P2 N21 1.690(5) .
P2 N22 1.697(5) .
P2 N23 1.705(5) .
P3 N32 1.682(5) .
P3 N31 1.701(5) .
P3 N33 1.705(5) .
P4 N42 1.686(5) .
P4 N41 1.697(5) .
P4 N43 1.704(5) .
N11 C115 1.385(8) .
N11 C112 1.401(8) .
N12 C122 1.384(8) .
N12 C125 1.396(8) .
N13 C135 1.389(8) .
N13 C132 1.394(8) .
N21 C212 1.398(8) .
N21 C215 1.399(8) .
N22 C225 1.394(8) .
N22 C222 1.401(8) .
N23 C235 1.388(8) .
N23 C232 1.391(8) .
N31 C315 1.390(8) .
N31 C312 1.394(8) .
N32 C322 1.401(8) .
N32 C325 1.409(7) .
N33 C335 1.386(8) .
N33 C332 1.388(8) .
N41 C415 1.391(8) .
N41 C412 1.407(8) .
N42 C422 1.394(8) .
N42 C425 1.415(8) .
N43 C435 1.400(8) .
N43 C432 1.402(8) .
C112 C113 1.345(10) .
C113 C114 1.402(11) .
C114 C115 1.362(10) .
C122 C123 1.357(9) .
C123 C124 1.418(10) .
C124 C125 1.350(10) .
C132 C133 1.349(9) .
C133 C134 1.422(10) .
C134 C135 1.349(9) .
C212 C213 1.359(10) .
C213 C214 1.406(10) .
C214 C215 1.352(10) .
C222 C223 1.362(9) .
C223 C224 1.426(10) .
C224 C225 1.347(10) .
C232 C233 1.356(9) .
C233 C234 1.433(11) .
C234 C235 1.351(9) .
C312 C313 1.351(9) .
C313 C314 1.435(10) .
C314 C315 1.346(9) .
C323 C322 1.352(9) .
C323 C324 1.426(10) .
C324 C325 1.343(9) .
C332 C333 1.349(10) .
C333 C334 1.421(11) .
C334 C335 1.357(10) .
C412 C413 1.349(10) .
C413 C414 1.428(11) .
C414 C415 1.353(9) .
C422 C423 1.356(9) .
C423 C424 1.411(10) .
C424 C425 1.354(9) .
C432 C433 1.366(10) .
C433 C434 1.420(10) .
C434 C435 1.362(9) .
C001 C002 1.31(3) .
C002 C003 1.39(3) .
C003 C003 1.70(4) 2_655
C80 Cl5 1.710(14) .
C80 Cl6 1.707(13) .
C81 Cl8 1.767(7) .
C81 Cl7 1.770(7) .
Cl9 Cl12 1.84(3) .
Cl9 C83 1.883(19) .
Cl10 Cl12 1.51(3) .
Cl10 C83 1.608(19) .
Cl10 Cl11 1.88(3) .
Cl11 C83 1.88(3) .
Cl12 C83 1.85(3) .
